data_1008130
loop_
_publ_author_name
'Silverman, M D'
'Levy, H A'

_publ_section_title
;
Crystal Structure of Potassium Perruthenate, K Ru O~4~
;
_journal_coden_ASTM JACSAT
_journal_name_full 'Journal of the American Chemical Society'
_journal_page_first 3317
_journal_page_last 3319
_journal_paper_doi 10.1021/ja01641a072
_journal_volume 76
_journal_year 1954
_chemical_formula_structural 'K Ru O4'
_chemical_formula_sum 'K O4 Ru'
_chemical_name_systematic 'Potassium teraoxoruthenate(VII)'
_space_group_IT_number 88
_symmetry_cell_setting tetragonal
_symmetry_space_group_name_Hall 'I 4bw -1bw'
_symmetry_space_group_name_H-M 'I 41/a :1'
_cell_angle_alpha 90
_cell_angle_beta 90
_cell_angle_gamma 90
_cell_formula_units_Z 4
_cell_length_a 5.609(2)
_cell_length_b 5.609(2)
_cell_length_c 12.991(2)
_cell_volume 408.7
_refine_ls_R_factor_all 0.096
_cod_original_sg_symbol_H-M 'I 41/a S'
_cod_database_code 1008130

loop_
_symmetry_equiv_pos_as_xyz
x,y,z
-x,-y,z
x,1/2+y,1/4-z
-x,1/2-y,1/4-z
-y,x,-z
y,-x,-z
-y,1/2+x,1/4+z
y,1/2-x,1/4+z
1/2+x,1/2+y,1/2+z
1/2-x,1/2-y,1/2+z
1/2+x,y,3/4-z
1/2-x,-y,3/4-z
1/2-y,1/2+x,1/2-z
1/2+y,1/2-x,1/2-z
1/2-y,x,3/4+z
1/2+y,-x,3/4+z

loop_
_atom_site_label
_atom_site_type_symbol
_atom_site_symmetry_multiplicity
_atom_site_Wyckoff_symbol
_atom_site_fract_x
_atom_site_fract_y
_atom_site_fract_z
_atom_site_occupancy
_atom_site_attached_hydrogens
_atom_site_calc_flag
Ru1 Ru7+ 4 a 0. 0. 0. 1. 0 d
K1 K1+ 4 b 0. 0. 0.5 1. 0 d
O1 O2- 16 f 0.244(2) 0.117(2) 0.073(2) 1. 0 d

loop_
_atom_type_symbol
_atom_type_oxidation_number
Ru7+ 7.000
K1+ 1.000
O2- -2.000
